data_4342784
loop_
_publ_author_name
'Basumatary, Biju'
'Raja Sekhar, Adiki'
'Ramana Reddy, R. V.'
'Sankar, Jeyaraman'

_publ_section_title
;
 Corrole-BODIPY Dyads: Synthesis, Structure, and Electrochemical and
 Photophysical Properties.
;
_journal_issue 9
_journal_name_full 'Inorganic chemistry'
_journal_page_first 4257
_journal_page_last 4267
_journal_paper_doi 10.1021/ic502919s
_journal_volume 54
_journal_year 2015
_chemical_formula_moiety 'C16 H10 B Br F2 N2 O'
_chemical_formula_sum 'C16 H10 B Br F2 N2 O'
_chemical_formula_weight 374.97
_chemical_name_systematic
; 
 ? 
;
_space_group_IT_number 14
_symmetry_cell_setting monoclinic
_symmetry_space_group_name_Hall '-P 2ybc'
_symmetry_space_group_name_H-M 'P 1 21/c 1'
_atom_sites_solution_hydrogens geom
_atom_sites_solution_primary direct
_atom_sites_solution_secondary difmap
_audit_creation_method SHELXL-97
_cell_angle_alpha 90.00
_cell_angle_beta 97.196(3)
_cell_angle_gamma 90.00
_cell_formula_units_Z 4
_cell_length_a 11.5531(8)
_cell_length_b 8.7314(7)
_cell_length_c 15.0856(10)
_cell_measurement_reflns_used 9950
_cell_measurement_temperature 296(2)
_cell_measurement_theta_max 27.76
_cell_measurement_theta_min 2.70
_cell_volume 1509.77(19)
_computing_cell_refinement 'Bruker SAINT'
_computing_data_collection 'Bruker APEX2'
_computing_data_reduction 'Bruker SAINT'
_computing_molecular_graphics 'Bruker SHELXTL'
_computing_publication_material 'Bruker SHELXTL'
_computing_structure_refinement 'SHELXL-2014 (Sheldrick 2014)'
_computing_structure_solution 'SHELXS-97 (Sheldrick 2008)'
_diffrn_ambient_temperature 296(2)
_diffrn_measured_fraction_theta_full 0.996
_diffrn_measured_fraction_theta_max 0.996
_diffrn_measurement_device_type 'Bruker APEX-II CCD'
_diffrn_measurement_method '\f and \w scans'
_diffrn_radiation_monochromator graphite
_diffrn_radiation_source 'fine-focus sealed tube'
_diffrn_radiation_type MoK\a
_diffrn_radiation_wavelength 0.71073
_diffrn_reflns_av_R_equivalents 0.0273
_diffrn_reflns_av_sigmaI/netI 0.0394
_diffrn_reflns_limit_h_max 14
_diffrn_reflns_limit_h_min -15
_diffrn_reflns_limit_k_max 11
_diffrn_reflns_limit_k_min -11
_diffrn_reflns_limit_l_max 19
_diffrn_reflns_limit_l_min 0
_diffrn_reflns_number 6990
_diffrn_reflns_theta_full 27.98
_diffrn_reflns_theta_max 27.98
_diffrn_reflns_theta_min 2.70
_exptl_absorpt_coefficient_mu 2.748
_exptl_absorpt_correction_T_max 0.463
_exptl_absorpt_correction_T_min 0.307
_exptl_absorpt_correction_type multi-scan
_exptl_absorpt_process_details Multi-scan
_exptl_crystal_colour Red
_exptl_crystal_density_diffrn 1.650
_exptl_crystal_density_method 'not measured'
_exptl_crystal_description Block
_exptl_crystal_F_000 744.0
_exptl_crystal_size_max 0.46
_exptl_crystal_size_mid 0.37
_exptl_crystal_size_min 0.28
_refine_diff_density_max 0.801
_refine_diff_density_min -0.606
_refine_diff_density_rms 0.061
_refine_ls_extinction_method none
_refine_ls_goodness_of_fit_ref 1.092
_refine_ls_hydrogen_treatment constr
_refine_ls_matrix_type full
_refine_ls_number_parameters 208
_refine_ls_number_reflns 3624
_refine_ls_number_restraints 0
_refine_ls_restrained_S_all 1.092
_refine_ls_R_factor_all 0.0736
_refine_ls_R_factor_gt 0.0445
_refine_ls_shift/su_max 0.001
_refine_ls_shift/su_mean 0.000
_refine_ls_structure_factor_coef Fsqd
_refine_ls_weighting_details 'calc w=1/[\s^2^(Fo^2^)+(0.1000P)^2^+0.0000P] where P=(Fo^2^+2Fc^2^)/3'
_refine_ls_weighting_scheme calc
_refine_ls_wR_factor_gt 0.1424
_refine_ls_wR_factor_ref 0.1615
_reflns_number_gt 2479
_reflns_number_total 3635
_reflns_threshold_expression >2sigma(I)
_cod_data_source_file ic502919s_si_002.cif
_cod_data_source_block try1_a
_cod_depositor_comments
;
The following automatic conversions were performed:

'_symmetry_cell_setting' value 'Monoclinic' changed to 'monoclinic'
according to
/usr/data/users/saulius/crontab/automatic-downloads/rss-feeds/ACS/lib/dictionaries/cif_core.dic
dictionary named 'cif_core.dic' version 2.4.2 from 2011-04-26.

'_exptl_absorpt_correction_type' value 'Multi-scan' changed to
'multi-scan' according to
/usr/data/users/saulius/crontab/automatic-downloads/rss-feeds/ACS/lib/dictionaries/cif_core.dic
dictionary named 'cif_core.dic' version 2.4.2 from 2011-04-26.

'_refine_ls_hydrogen_treatment' value 'Constr' changed to 'constr'
according to
/usr/data/users/saulius/crontab/automatic-downloads/rss-feeds/ACS/lib/dictionaries/cif_core.dic
dictionary named 'cif_core.dic' version 2.4.2 from 2011-04-26.

Automatic conversion script
Id: cif_fix_values 3271 2015-04-21 07:52:19Z andrius 

 Adding full bibliography for 4342783--4342785.cif.
;
_cod_original_sg_symbol_H-M P2(1)/c
_cod_database_code 4342784

loop_
_symmetry_equiv_pos_as_xyz
'x, y, z'
'-x, y+1/2, -z+1/2'
'-x, -y, -z'
'x, -y-1/2, z-1/2'

loop_
_atom_site_label
_atom_site_type_symbol
_atom_site_fract_x
_atom_site_fract_y
_atom_site_fract_z
_atom_site_U_iso_or_equiv
_atom_site_adp_type
_atom_site_occupancy
_atom_site_symmetry_multiplicity
_atom_site_calc_flag
_atom_site_refinement_flags
Br01 Br 1.08449(3) 0.17761(5) 0.83643(3) 0.0852(2) Uani 1 1 d .
F002 F 0.50508(17) 0.2316(2) 0.31004(10) 0.0610(5) Uani 1 1 d .
F003 F 0.42135(15) 0.4485(2) 0.35263(12) 0.0661(5) Uani 1 1 d .
N004 N 0.48799(17) 0.2636(2) 0.46553(12) 0.0349(4) Uani 1 1 d .
N005 N 0.62749(18) 0.4179(2) 0.39204(12) 0.0379(5) Uani 1 1 d .
O006 O 0.22359(18) 0.0317(3) 0.58355(15) 0.0686(6) Uani 1 1 d .
C007 C 0.5768(2) 0.2317(3) 0.53466(14) 0.0337(5) Uani 1 1 d .
C008 C 0.6900(2) 0.2879(3) 0.53212(14) 0.0321(5) Uani 1 1 d .
C009 C 0.7144(2) 0.3819(3) 0.46218(14) 0.0361(5) Uani 1 1 d .
C00A C 0.7836(2) 0.2537(3) 0.60595(15) 0.0354(5) Uani 1 1 d .
C00B C 0.4105(2) 0.1275(3) 0.56925(16) 0.0401(6) Uani 1 1 d .
C00C C 0.3903(2) 0.2008(3) 0.48594(18) 0.0407(6) Uani 1 1 d .
H00C H 0.3171 0.2047 0.4494 0.049 Uiso 1 1 calc R
C00D C 0.5280(2) 0.1466(3) 0.59883(16) 0.0387(6) Uani 1 1 d .
H00D H 0.5682 0.1086 0.6532 0.046 Uiso 1 1 calc R
C00E C 0.7694(2) 0.2939(3) 0.69347(17) 0.0422(6) Uani 1 1 d .
H00E H 0.6976 0.3366 0.7060 0.051 Uiso 1 1 calc R
C00F C 0.8588(2) 0.2720(3) 0.76181(17) 0.0476(7) Uani 1 1 d .
H00F H 0.8503 0.3023 0.8211 0.057 Uiso 1 1 calc R
C00G C 0.9605(2) 0.2053(3) 0.74253(19) 0.0476(7) Uani 1 1 d .
C00H C 0.8131(2) 0.4700(3) 0.45023(18) 0.0475(6) Uani 1 1 d .
H00H H 0.8855 0.4696 0.4879 0.057 Uiso 1 1 calc R
C00I C 0.8869(3) 0.1854(3) 0.58940(19) 0.0467(7) Uani 1 1 d .
H00I H 0.8969 0.1555 0.5303 0.056 Uiso 1 1 calc R
C00J C 0.9755(2) 0.1604(3) 0.6584(2) 0.0515(7) Uani 1 1 d .
H00J H 1.0461 0.1125 0.6472 0.062 Uiso 1 1 calc R
C00K C 0.3245(3) 0.0501(3) 0.61486(19) 0.0515(7) Uani 1 1 d .
H00K H 0.3485 0.0113 0.6731 0.062 Uiso 1 1 calc R
C00L C 0.6716(3) 0.5224(3) 0.34113(17) 0.0509(7) Uani 1 1 d .
H00L H 0.6305 0.5674 0.2891 0.061 Uiso 1 1 calc R
C00M C 0.7865(3) 0.5560(4) 0.3750(2) 0.0578(8) Uani 1 1 d .
H00M H 0.8368 0.6258 0.3503 0.069 Uiso 1 1 calc R
B00N B 0.5062(3) 0.3418(3) 0.37626(18) 0.0396(7) Uani 1 1 d .

loop_
_atom_site_aniso_label
_atom_site_aniso_U_11
_atom_site_aniso_U_22
_atom_site_aniso_U_33
_atom_site_aniso_U_23
_atom_site_aniso_U_13
_atom_site_aniso_U_12
Br01 0.0581(3) 0.1025(4) 0.0833(3) 0.0186(2) -0.0372(2) 0.00327(18)
F002 0.0805(13) 0.0666(11) 0.0349(8) -0.0124(8) 0.0035(8) -0.0182(10)
F003 0.0555(10) 0.0695(12) 0.0695(11) 0.0248(9) -0.0076(8) 0.0193(9)
N004 0.0330(11) 0.0384(11) 0.0318(9) -0.0012(8) -0.0016(8) 0.0009(9)
N005 0.0453(11) 0.0384(11) 0.0291(9) 0.0008(8) 0.0007(8) 0.0006(9)
O006 0.0431(12) 0.0836(17) 0.0813(15) -0.0063(12) 0.0170(11) -0.0168(11)
C007 0.0330(12) 0.0398(13) 0.0270(10) -0.0001(9) -0.0015(9) 0.0047(10)
C008 0.0308(12) 0.0366(12) 0.0287(11) -0.0027(9) 0.0022(9) 0.0043(9)
C009 0.0357(12) 0.0414(13) 0.0304(11) -0.0045(10) 0.0014(9) -0.0012(11)
C00A 0.0304(12) 0.0406(14) 0.0341(11) -0.0006(10) -0.0010(9) -0.0008(10)
C00B 0.0359(13) 0.0441(14) 0.0407(12) -0.0043(11) 0.0067(10) 0.0010(11)
C00C 0.0323(13) 0.0471(15) 0.0413(13) -0.0048(11) -0.0009(10) 0.0027(11)
C00D 0.0388(13) 0.0431(14) 0.0339(12) 0.0010(10) 0.0032(10) 0.0022(11)
C00E 0.0412(14) 0.0477(15) 0.0363(12) 0.0013(11) -0.0004(10) 0.0089(12)
C00F 0.0509(16) 0.0532(16) 0.0352(13) -0.0005(11) -0.0080(11) 0.0079(13)
C00G 0.0378(14) 0.0484(16) 0.0518(15) 0.0096(12) -0.0129(12) 0.0000(12)
C00H 0.0458(15) 0.0492(16) 0.0482(14) -0.0033(12) 0.0090(11) -0.0094(12)
C00I 0.0383(14) 0.0574(17) 0.0441(14) -0.0045(11) 0.0033(11) 0.0064(12)
C00J 0.0313(14) 0.0561(18) 0.0656(18) -0.0012(14) -0.0001(12) 0.0038(12)
C00K 0.0506(17) 0.0525(17) 0.0541(16) -0.0022(13) 0.0173(13) -0.0032(13)
C00L 0.0680(19) 0.0454(16) 0.0390(13) 0.0058(11) 0.0057(12) -0.0062(14)
C00M 0.0669(19) 0.0529(18) 0.0563(16) 0.0024(14) 0.0185(14) -0.0155(15)
B00N 0.0436(16) 0.0421(16) 0.0308(13) 0.0012(11) -0.0044(11) 0.0039(12)

loop_
_atom_type_symbol
_atom_type_description
_atom_type_scat_dispersion_real
_atom_type_scat_dispersion_imag
_atom_type_scat_source
C C 0.0033 0.0016 'International Tables Vol C Tables 4.2.6.8 and 6.1.1.4'
N N 0.0061 0.0033 'International Tables Vol C Tables 4.2.6.8 and 6.1.1.4'
O O 0.0106 0.0060 'International Tables Vol C Tables 4.2.6.8 and 6.1.1.4'
B B 0.0013 0.0007 'International Tables Vol C Tables 4.2.6.8 and 6.1.1.4'
F F 0.0171 0.0103 'International Tables Vol C Tables 4.2.6.8 and 6.1.1.4'
Br Br -0.2901 2.4595 'International Tables Vol C Tables 4.2.6.8 and 6.1.1.4'
H H 0.0000 0.0000 'International Tables Vol C Tables 4.2.6.8 and 6.1.1.4'

loop_
_geom_angle_atom_site_label_1
_geom_angle_atom_site_label_2
_geom_angle_atom_site_label_3
_geom_angle
C00C N004 C007 108.1(2)
C00C N004 B00N 126.7(2)
C007 N004 B00N 124.8(2)
C00L N005 C009 107.4(2)
C00L N005 B00N 127.7(2)
C009 N005 B00N 124.8(2)
C00D C007 N004 107.6(2)
C00D C007 C008 131.7(2)
N004 C007 C008 120.7(2)
C009 C008 C007 120.3(2)
C009 C008 C00A 119.3(2)
C007 C008 C00A 120.3(2)
C008 C009 N005 120.7(2)
C008 C009 C00H 131.6(2)
N005 C009 C00H 107.2(2)
C00I C00A C00E 119.0(2)
C00I C00A C008 121.0(2)
C00E C00A C008 119.9(2)
C00D C00B C00C 106.3(2)
C00D C00B C00K 127.4(2)
C00C C00B C00K 126.3(2)
N004 C00C C00B 110.2(2)
C00B C00D C007 107.8(2)
C00F C00E C00A 120.5(3)
C00G C00F C00E 118.7(3)
C00J C00G C00F 122.1(3)
C00J C00G Br01 119.1(2)
C00F C00G Br01 118.7(2)
C00M C00H C009 107.8(2)
C00J C00I C00A 120.4(3)
C00G C00J C00I 119.2(3)
O006 C00K C00B 124.2(3)
N005 C00L C00M 110.4(2)
C00H C00M C00L 107.1(2)
F003 B00N F002 110.1(2)
F003 B00N N005 110.8(2)
F002 B00N N005 109.7(2)
F003 B00N N004 110.9(2)
F002 B00N N004 109.3(2)
N005 B00N N004 106.02(19)

loop_
_geom_bond_atom_site_label_1
_geom_bond_atom_site_label_2
_geom_bond_distance
Br01 C00G 1.900(3)
F002 B00N 1.386(3)
F003 B00N 1.367(3)
N004 C00C 1.325(3)
N004 C007 1.396(3)
N004 B00N 1.548(3)
N005 C00L 1.334(3)
N005 C009 1.400(3)
N005 B00N 1.542(4)
O006 C00K 1.212(4)
C007 C00D 1.394(3)
C007 C008 1.402(3)
C008 C009 1.393(3)
C008 C00A 1.483(3)
C009 C00H 1.405(4)
C00A C00I 1.384(4)
C00A C00E 1.395(4)
C00B C00D 1.385(4)
C00B C00C 1.403(4)
C00B C00K 1.445(4)
C00E C00F 1.378(4)
C00F C00G 1.375(4)
C00G C00J 1.360(4)
C00H C00M 1.364(4)
C00I C00J 1.383(4)
C00L C00M 1.392(5)
